data_2243042
loop_
_publ_author_name
'Kiran Kumar, Haruvegowda'
'Yathirajan, Hemmige S.'
'Sagar, Belakavadi K.'
'Foro, Sabine'
'Glidewell, Christopher'

_publ_section_title
;
 Six 1-aroyl-4-(4-methoxyphenyl)piperazines: similar molecular structures
 but different patterns of supramolecular assembly
;
_journal_coeditor_code ZL2757
_journal_issue 8
_journal_name_full 'Acta Crystallographica Section E'
_journal_page_first 1253
_journal_page_last 1260
_journal_paper_doi 10.1107/S2056989019010491
_journal_volume 75
_journal_year 2019
_chemical_absolute_configuration unk
_chemical_formula_iupac 'C18 H20 N2 O2'
_chemical_formula_moiety 'C18 H20 N2 O2'
_chemical_formula_sum 'C18 H20 N2 O2'
_chemical_formula_weight 296.36
_chemical_name_systematic
;
1-Benzoyl-4-(4-methoxyphenyl)piperazine
;
_space_group_crystal_system monoclinic
_space_group_IT_number 9
_space_group_name_Hall 'C -2yc'
_space_group_name_H-M_alt 'C 1 c 1'
_symmetry_space_group_name_Hall 'C -2yc'
_symmetry_space_group_name_H-M 'C 1 c 1'
_atom_sites_solution_hydrogens geom
_atom_sites_solution_primary difmap
_audit_creation_method SHELXL-2014
_cell_angle_alpha 90
_cell_angle_beta 97.352(12)
_cell_angle_gamma 90
_cell_formula_units_Z 4
_cell_length_a 29.403(5)
_cell_length_b 7.9811(14)
_cell_length_c 6.7898(13)
_cell_measurement_reflns_used 2137
_cell_measurement_temperature 293(2)
_cell_measurement_theta_max 27.741
_cell_measurement_theta_min 2.646
_cell_volume 1580.3(5)
_computing_cell_refinement
;
CrysAlis RED (Oxford Diffraction, 2009)
;
_computing_data_collection
;
CrysAlis CCD (Oxford Diffraction, 2009)
;
_computing_data_reduction
;
CrysAlis RED (Oxford Diffraction, 2009)
;
_computing_molecular_graphics
;
PLATON (Spek, 2009)
;
_computing_publication_material
;
SHELXL2014 (Sheldrick, 2015b) and PLATON (Spek, 2009)
;
_computing_structure_refinement
;
SHELXL2014 (Sheldrick, 2015b)
;
_computing_structure_solution
;
SHELXT (Sheldrick, 2015a)
;
_diffrn_ambient_temperature 293(2)
_diffrn_measured_fraction_theta_full 0.999
_diffrn_measured_fraction_theta_max 0.934
_diffrn_measurement_device_type
;
Oxford Diffraction Xcalibur diffractometer with Sapphire CCD
;
_diffrn_measurement_method '\w scans'
_diffrn_radiation_monochromator graphite
_diffrn_radiation_type MoK\a
_diffrn_radiation_wavelength 0.71073
_diffrn_reflns_av_R_equivalents 0.0187
_diffrn_reflns_av_unetI/netI 0.0187
_diffrn_reflns_limit_h_max 37
_diffrn_reflns_limit_h_min -37
_diffrn_reflns_limit_k_max 10
_diffrn_reflns_limit_k_min -10
_diffrn_reflns_limit_l_max 8
_diffrn_reflns_limit_l_min -4
_diffrn_reflns_number 5476
_diffrn_reflns_theta_full 25.242
_diffrn_reflns_theta_max 27.741
_diffrn_reflns_theta_min 2.646
_diffrn_source 'Enhance (Mo) X-ray Source'
_diffrn_standards_decay_% 0
_diffrn_standards_interval_count 0
_diffrn_standards_interval_time 0
_diffrn_standards_number 0
_exptl_absorpt_coefficient_mu 0.082
_exptl_absorpt_correction_T_max 0.977
_exptl_absorpt_correction_T_min 0.951
_exptl_absorpt_correction_type multi-scan
_exptl_absorpt_process_details
;
(CrysAlis RED; Oxford Diffraction, 2009)
;
_exptl_crystal_colour colourless
_exptl_crystal_density_diffrn 1.246
_exptl_crystal_description plate
_exptl_crystal_F_000 632
_exptl_crystal_size_max 0.480
_exptl_crystal_size_mid 0.480
_exptl_crystal_size_min 0.280
_refine_diff_density_max 0.136
_refine_diff_density_min -0.129
_refine_ls_extinction_coef 0.0041(8)
_refine_ls_extinction_expression Fc^*^=kFc[1+0.001xFc^2^\l^3^/sin(2\q)]^-1/4^
_refine_ls_extinction_method SHELXL
_refine_ls_goodness_of_fit_ref 1.080
_refine_ls_hydrogen_treatment constr
_refine_ls_matrix_type full
_refine_ls_number_parameters 201
_refine_ls_number_reflns 2137
_refine_ls_number_restraints 2
_refine_ls_restrained_S_all 1.080
_refine_ls_R_factor_all 0.0482
_refine_ls_R_factor_gt 0.0353
_refine_ls_shift/su_max 0.000
_refine_ls_shift/su_mean 0.000
_refine_ls_structure_factor_coef Fsqd
_refine_ls_weighting_details 'w=1/[\s^2^(Fo^2^)+(0.0414P)^2^+0.3311P] where P=(Fo^2^+2Fc^2^)/3'
_refine_ls_weighting_scheme calc
_refine_ls_wR_factor_gt 0.0823
_refine_ls_wR_factor_ref 0.0891
_reflns_number_gt 1766
_reflns_number_total 2137
_reflns_threshold_expression 'I > 2\s(I)'
_cod_data_source_file zl2757sup1.cif
_cod_data_source_block I
_cod_database_code 2243042
_shelx_space_group_comment
;
The symmetry employed for this shelxl refinement is uniquely defined
by the following loop, which should always be used as a source of
symmetry information in preference to the above space-group names.
They are only intended as comments.
;
_shelx_estimated_absorpt_t_min 0.962
_shelx_estimated_absorpt_t_max 0.977
_shelxl_version_number 2.014

loop_
_space_group_symop_operation_xyz
'x, y, z'
'x, -y, z+1/2'
'x+1/2, y+1/2, z'
'x+1/2, -y+1/2, z+1/2'

loop_
_atom_site_type_symbol
_atom_site_label
_atom_site_fract_x
_atom_site_fract_y
_atom_site_fract_z
_atom_site_U_iso_or_equiv
_atom_site_adp_type
_atom_site_calc_flag
_atom_site_occupancy
N N1 0.46344(7) 0.2520(2) 0.4700(3) 0.0433(5) Uani d 1
C C2 0.41820(8) 0.2497(3) 0.5365(3) 0.0439(6) Uani d 1
H H2A 0.4189 0.3164 0.6563 0.053 Uiso calc 1
H H2B 0.4105 0.1356 0.5686 0.053 Uiso calc 1
C C3 0.38166(9) 0.3177(3) 0.3801(3) 0.0440(6) Uani d 1
H H3A 0.3518 0.3068 0.4254 0.053 Uiso calc 1
H H3B 0.3872 0.4358 0.3589 0.053 Uiso calc 1
N N4 0.38189(7) 0.2271(2) 0.1945(3) 0.0391(5) Uani d 1
C C5 0.42693(8) 0.2452(3) 0.1240(3) 0.0437(6) Uani d 1
H H5A 0.4329 0.3627 0.1012 0.052 Uiso calc 1
H H5B 0.4268 0.1862 -0.0009 0.052 Uiso calc 1
C C6 0.46440(9) 0.1755(3) 0.2747(4) 0.0453(6) Uani d 1
H H6A 0.4606 0.0552 0.2850 0.054 Uiso calc 1
H H6B 0.4940 0.1963 0.2304 0.054 Uiso calc 1
C C17 0.50023(9) 0.2585(3) 0.6128(4) 0.0458(6) Uani d 1
O O17 0.49611(7) 0.2708(3) 0.7894(3) 0.0697(6) Uani d 1
C C11 0.54739(9) 0.2548(3) 0.5486(4) 0.0479(6) Uani d 1
C C12 0.56066(10) 0.3679(4) 0.4144(5) 0.0638(8) Uani d 1
H H12 0.5399 0.4469 0.3558 0.077 Uiso calc 1
C C13 0.60510(11) 0.3637(5) 0.3668(6) 0.0780(10) Uani d 1
H H13 0.6143 0.4415 0.2778 0.094 Uiso calc 1
C C14 0.63520(11) 0.2479(5) 0.4481(5) 0.0754(10) Uani d 1
H H14 0.6646 0.2443 0.4120 0.091 Uiso calc 1
C C15 0.62257(11) 0.1350(5) 0.5841(5) 0.0776(10) Uani d 1
H H15 0.6435 0.0561 0.6411 0.093 Uiso calc 1
C C16 0.57874(10) 0.1391(4) 0.6357(4) 0.0626(8) Uani d 1
H H16 0.5702 0.0641 0.7292 0.075 Uiso calc 1
C C41 0.34279(8) 0.2454(3) 0.0494(3) 0.0382(6) Uani d 1
C C42 0.30660(8) 0.3523(3) 0.0761(4) 0.0454(6) Uani d 1
H H42 0.3089 0.4215 0.1870 0.055 Uiso calc 1
C C43 0.26735(9) 0.3569(3) -0.0600(4) 0.0497(7) Uani d 1
H H43 0.2435 0.4282 -0.0379 0.060 Uiso calc 1
C C44 0.26289(8) 0.2581(4) -0.2277(4) 0.0474(6) Uani d 1
C C45 0.29861(9) 0.1527(3) -0.2590(4) 0.0464(6) Uani d 1
H H45 0.2963 0.0857 -0.3719 0.056 Uiso calc 1
C C46 0.33796(9) 0.1470(3) -0.1215(4) 0.0444(6) Uani d 1
H H46 0.3617 0.0754 -0.1443 0.053 Uiso calc 1
O O44 0.22252(7) 0.2728(3) -0.3541(3) 0.0671(6) Uani d 1
C C441 0.21605(15) 0.1672(6) -0.5223(6) 0.0907(12) Uani d 1
H H41A 0.1855 0.1811 -0.5889 0.136 Uiso calc 1
H H41B 0.2206 0.0527 -0.4811 0.136 Uiso calc 1
H H41C 0.2377 0.1961 -0.6112 0.136 Uiso calc 1

loop_
_atom_site_aniso_label
_atom_site_aniso_U_11
_atom_site_aniso_U_22
_atom_site_aniso_U_33
_atom_site_aniso_U_12
_atom_site_aniso_U_13
_atom_site_aniso_U_23
N1 0.0391(11) 0.0513(13) 0.0412(11) -0.0030(10) 0.0121(9) -0.0049(9)
C2 0.0445(14) 0.0484(14) 0.0410(14) -0.0017(12) 0.0139(11) -0.0028(11)
C3 0.0435(13) 0.0484(14) 0.0429(14) 0.0032(12) 0.0163(11) -0.0018(11)
N4 0.0364(11) 0.0447(11) 0.0384(11) 0.0040(10) 0.0136(9) -0.0015(9)
C5 0.0447(14) 0.0510(15) 0.0380(13) 0.0017(11) 0.0154(11) 0.0001(10)
C6 0.0413(13) 0.0521(14) 0.0442(13) 0.0038(12) 0.0124(11) -0.0035(11)
C17 0.0454(15) 0.0482(15) 0.0448(15) -0.0057(13) 0.0093(12) -0.0004(11)
O17 0.0558(11) 0.1098(18) 0.0448(11) -0.0141(12) 0.0117(9) -0.0072(11)
C11 0.0444(14) 0.0553(16) 0.0440(14) -0.0069(13) 0.0055(11) -0.0037(12)
C12 0.0483(16) 0.074(2) 0.0703(19) -0.0011(15) 0.0131(14) 0.0196(15)
C13 0.056(2) 0.103(3) 0.078(2) -0.0136(18) 0.0197(17) 0.020(2)
C14 0.0406(17) 0.110(3) 0.078(2) -0.0040(18) 0.0141(16) -0.005(2)
C15 0.0518(19) 0.093(3) 0.085(2) 0.0120(18) -0.0028(16) 0.0019(19)
C16 0.0510(17) 0.074(2) 0.0608(18) -0.0008(15) 0.0009(14) 0.0100(15)
C41 0.0386(13) 0.0376(13) 0.0407(13) -0.0028(11) 0.0144(11) 0.0050(10)
C42 0.0402(14) 0.0471(16) 0.0511(15) 0.0014(11) 0.0143(11) -0.0046(11)
C43 0.0396(14) 0.0489(16) 0.0633(17) 0.0069(13) 0.0165(13) 0.0004(13)
C44 0.0371(14) 0.0555(16) 0.0504(15) -0.0032(13) 0.0093(11) 0.0081(13)
C45 0.0504(15) 0.0488(16) 0.0413(14) -0.0014(13) 0.0117(11) -0.0033(11)
C46 0.0468(14) 0.0449(15) 0.0439(14) 0.0085(12) 0.0155(11) 0.0000(11)
O44 0.0461(11) 0.0883(16) 0.0651(13) 0.0030(11) 0.0007(9) -0.0011(12)
C441 0.076(2) 0.110(3) 0.078(3) 0.001(2) -0.0201(18) -0.015(2)

loop_
_atom_type_symbol
_atom_type_description
_atom_type_scat_dispersion_real
_atom_type_scat_dispersion_imag
_atom_type_scat_source
C C 0.0033 0.0016 'International Tables Vol C Tables 4.2.6.8 and 6.1.1.4'
H H 0.0000 0.0000 'International Tables Vol C Tables 4.2.6.8 and 6.1.1.4'
N N 0.0061 0.0033 'International Tables Vol C Tables 4.2.6.8 and 6.1.1.4'
O O 0.0106 0.0060 'International Tables Vol C Tables 4.2.6.8 and 6.1.1.4'

loop_
_geom_angle_atom_site_label_1
_geom_angle_atom_site_label_2
_geom_angle_atom_site_label_3
_geom_angle
C17 N1 C2 117.04(19)
C17 N1 C6 123.82(19)
C2 N1 C6 113.5(2)
N1 C2 C3 111.88(19)
N1 C2 H2A 109.2
C3 C2 H2A 109.2
N1 C2 H2B 109.2
C3 C2 H2B 109.2
H2A C2 H2B 107.9
N4 C3 C2 110.4(2)
N4 C3 H3A 109.6
C2 C3 H3A 109.6
N4 C3 H3B 109.6
C2 C3 H3B 109.6
H3A C3 H3B 108.1
C41 N4 C3 117.17(18)
C41 N4 C5 116.48(17)
C3 N4 C5 109.71(19)
N4 C5 C6 110.63(18)
N4 C5 H5A 109.5
C6 C5 H5A 109.5
N4 C5 H5B 109.5
C6 C5 H5B 109.5
H5A C5 H5B 108.1
N1 C6 C5 111.3(2)
N1 C6 H6A 109.4
C5 C6 H6A 109.4
N1 C6 H6B 109.4
C5 C6 H6B 109.4
H6A C6 H6B 108.0
O17 C17 N1 122.2(2)
O17 C17 C11 119.7(2)
N1 C17 C11 118.1(2)
C12 C11 C16 119.5(3)
C12 C11 C17 122.0(3)
C16 C11 C17 118.5(2)
C11 C12 C13 119.6(3)
C11 C12 H12 120.2
C13 C12 H12 120.2
C14 C13 C12 120.7(3)
C14 C13 H13 119.7
C12 C13 H13 119.7
C13 C14 C15 120.3(3)
C13 C14 H14 119.8
C15 C14 H14 119.8
C14 C15 C16 119.8(3)
C14 C15 H15 120.1
C16 C15 H15 120.1
C15 C16 C11 120.1(3)
C15 C16 H16 120.0
C11 C16 H16 120.0
C46 C41 C42 117.1(2)
C46 C41 N4 120.4(2)
C42 C41 N4 122.4(2)
C43 C42 C41 121.0(2)
C43 C42 H42 119.5
C41 C42 H42 119.5
C44 C43 C42 121.3(2)
C44 C43 H43 119.3
C42 C43 H43 119.3
C43 C44 O44 116.7(2)
C43 C44 C45 118.8(2)
O44 C44 C45 124.5(3)
C44 C45 C46 120.0(2)
C44 C45 H45 120.0
C46 C45 H45 120.0
C45 C46 C41 121.9(2)
C45 C46 H46 119.1
C41 C46 H46 119.1
C44 O44 C441 118.0(3)
O44 C441 H41A 109.5
O44 C441 H41B 109.5
H41A C441 H41B 109.5
O44 C441 H41C 109.5
H41A C441 H41C 109.5
H41B C441 H41C 109.5

loop_
_geom_bond_atom_site_label_1
_geom_bond_atom_site_label_2
_geom_bond_distance
N1 C17 1.358(3)
N1 C2 1.458(3)
N1 C6 1.463(3)
C2 C3 1.511(4)
C2 H2A 0.9700
C2 H2B 0.9700
C3 N4 1.454(3)
C3 H3A 0.9700
C3 H3B 0.9700
N4 C41 1.422(3)
N4 C5 1.472(3)
C5 C6 1.511(4)
C5 H5A 0.9700
C5 H5B 0.9700
C6 H6A 0.9700
C6 H6B 0.9700
C17 O17 1.225(3)
C17 C11 1.506(3)
C11 C12 1.374(4)
C11 C16 1.383(4)
C12 C13 1.386(4)
C12 H12 0.9300
C13 C14 1.348(5)
C13 H13 0.9300
C14 C15 1.375(5)
C14 H14 0.9300
C15 C16 1.378(4)
C15 H15 0.9300
C16 H16 0.9300
C41 C46 1.393(4)
C41 C42 1.394(3)
C42 C43 1.384(4)
C42 H42 0.9300
C43 C44 1.378(4)
C43 H43 0.9300
C44 O44 1.378(3)
C44 C45 1.383(4)
C45 C46 1.391(4)
C45 H45 0.9300
C46 H46 0.9300
O44 C441 1.412(4)
C441 H41A 0.9600
C441 H41B 0.9600
C441 H41C 0.9600

loop_
_geom_hbond_atom_site_label_D
_geom_hbond_atom_site_label_H
_geom_hbond_atom_site_label_A
_geom_hbond_site_symmetry_A
_geom_hbond_distance_DH
_geom_hbond_distance_HA
_geom_hbond_distance_DA
_geom_hbond_angle_DHA
_geom_hbond_publ_flag
C12 H12 O17 2_564 0.93 2.61 3.497(4) 160 no

loop_
_geom_torsion_atom_site_label_1
_geom_torsion_atom_site_label_2
_geom_torsion_atom_site_label_3
_geom_torsion_atom_site_label_4
_geom_torsion
C17 N1 C2 C3 154.8(2)
C6 N1 C2 C3 -50.5(3)
N1 C2 C3 N4 55.1(3)
C2 C3 N4 C41 164.3(2)
C2 C3 N4 C5 -59.9(3)
C41 N4 C5 C6 -163.8(2)
C3 N4 C5 C6 60.1(3)
C17 N1 C6 C5 -157.0(2)
C2 N1 C6 C5 50.3(3)
N4 C5 C6 N1 -54.7(3)
C2 N1 C17 O17 -3.7(4)
C6 N1 C17 O17 -155.6(3)
C2 N1 C17 C11 177.9(2)
C6 N1 C17 C11 26.1(3)
O17 C17 C11 C12 -123.5(3)
N1 C17 C11 C12 54.9(4)
O17 C17 C11 C16 53.2(4)
N1 C17 C11 C16 -128.4(3)
C16 C11 C12 C13 0.6(5)
C17 C11 C12 C13 177.2(3)
C11 C12 C13 C14 1.2(6)
C12 C13 C14 C15 -1.9(6)
C13 C14 C15 C16 0.8(6)
C14 C15 C16 C11 1.0(5)
C12 C11 C16 C15 -1.6(4)
C17 C11 C16 C15 -178.4(3)
C3 N4 C41 C46 -172.1(2)
C5 N4 C41 C46 55.1(3)
C3 N4 C41 C42 3.6(3)
C5 N4 C41 C42 -129.2(2)
C46 C41 C42 C43 1.3(4)
N4 C41 C42 C43 -174.5(2)
C41 C42 C43 C44 -0.9(4)
C42 C43 C44 O44 -179.7(2)
C42 C43 C44 C45 0.0(4)
C43 C44 C45 C46 0.5(4)
O44 C44 C45 C46 -179.8(2)
C44 C45 C46 C41 -0.1(4)
C42 C41 C46 C45 -0.8(4)
N4 C41 C46 C45 175.1(2)
C43 C44 O44 C441 -177.0(3)
C45 C44 O44 C441 3.3(4)

_cod_database_fobs_code 2243042
